data_2212778
loop_
_publ_author_name
'Kubo, Kanji'
'Matsumoto, Taisuke'
'Yuhi, Katsutoshi'
'Kubo, Junko'
'Sakurai, Tadamitsu'

_publ_section_title
;
 <i>N</i>-Hydroxy-<i>N</i>-phenylnaphthalene-2-carboxamide
;
_journal_coeditor_code BQ2003
_journal_issue 4
_journal_name_full 'Acta Crystallographica Section E'
_journal_page_first o1942
_journal_page_last o1944
_journal_paper_doi 10.1107/S1600536807011798
_journal_volume 63
_journal_year 2007
_chemical_formula_iupac 'C17 H13 N O2'
_chemical_formula_moiety 'C17 H13 N O2'
_chemical_formula_sum 'C17 H13 N O2'
_chemical_formula_weight 263.30
_chemical_name_systematic
;
<i>N</i>-Hydroxy-<i>N</i>-phenylnaphthalene-2-carboxamide
;
_space_group_IT_number 14
_symmetry_cell_setting monoclinic
_symmetry_space_group_name_Hall '-P 2ybc'
_symmetry_space_group_name_H-M 'P 1 21/c 1'
_cell_angle_alpha 90.0000
_cell_angle_beta 95.1601(18)
_cell_angle_gamma 90.0000
_cell_formula_units_Z 4
_cell_length_a 27.643(15)
_cell_length_b 5.638(3)
_cell_length_c 8.018(4)
_cell_measurement_reflns_used 2692
_cell_measurement_temperature 123.1
_cell_measurement_theta_max 27.5
_cell_measurement_theta_min 3.1
_cell_volume 1244.6(11)
_computing_cell_refinement CrystalClear
_computing_data_collection 'CrystalClear (Rigaku, 1999)'
_computing_data_reduction
;
CrystalStructure (Rigaku/MSC, 2006)
;
_computing_molecular_graphics
;
ORTEPIII (Burnett & Johnson, 1996) and MERCURY (Version 1.3; Bruno <i>et
al.</i>,  2002)
;
_computing_publication_material CrystalStructure
_computing_structure_refinement 'SHELXL97 (Sheldrick 1997)'
_computing_structure_solution 'SIR2002 (Burla <i>et al.</i>,  2002)'
_diffrn_measured_fraction_theta_full 0.940
_diffrn_measured_fraction_theta_max 0.942
_diffrn_measurement_device_type 'Rigaku Saturn CCD'
_diffrn_measurement_method \w
_diffrn_radiation_type 'Mo K\a'
_diffrn_radiation_wavelength 0.71070
_diffrn_reflns_av_R_equivalents 0.048
_diffrn_reflns_limit_h_max 35
_diffrn_reflns_limit_h_min -35
_diffrn_reflns_limit_k_max 6
_diffrn_reflns_limit_k_min -7
_diffrn_reflns_limit_l_max 7
_diffrn_reflns_limit_l_min -10
_diffrn_reflns_number 11623
_diffrn_reflns_theta_full 27.50
_diffrn_reflns_theta_max 27.48
_diffrn_reflns_theta_min 4.24
_diffrn_standards_interval_count 0
_diffrn_standards_interval_time 0
_diffrn_standards_number 0
_exptl_absorpt_coefficient_mu 0.093
_exptl_absorpt_correction_type none
_exptl_crystal_colour silver
_exptl_crystal_density_diffrn 1.405
_exptl_crystal_density_method 'not measured'
_exptl_crystal_description prism
_exptl_crystal_F_000 552.00
_exptl_crystal_size_max 0.20
_exptl_crystal_size_mid 0.15
_exptl_crystal_size_min 0.10
_refine_diff_density_max 0.28
_refine_diff_density_min -0.23
_refine_ls_extinction_method none
_refine_ls_goodness_of_fit_ref 1.134
_refine_ls_hydrogen_treatment mixed
_refine_ls_number_parameters 186
_refine_ls_number_reflns 2692
_refine_ls_R_factor_gt 0.0513
_refine_ls_shift/su_max 0.0000
_refine_ls_structure_factor_coef Fsqd
_refine_ls_weighting_details 'w = 1/[\s^2^(Fo^2^)+(0.0447P)^2^+0.6927P] where P=(Fo^2^+2Fc^2^)/3'
_refine_ls_weighting_scheme calc
_refine_ls_wR_factor_ref 0.1210
_reflns_number_gt 2423
_reflns_number_total 2692
_reflns_threshold_expression I>2\s(I)
_cod_data_source_file bq2003.cif
_cod_data_source_block I
_cod_original_sg_symbol_H-M 'P 21/c'
_cod_database_code 2212778
_cod_database_fobs_code 2212778

loop_
_symmetry_equiv_pos_site_id
_symmetry_equiv_pos_as_xyz
1 +X,+Y,+Z
2 -X,1/2+Y,1/2-Z
3 -X,-Y,-Z
4 +X,1/2-Y,1/2+Z

loop_
_atom_site_type_symbol
_atom_site_label
_atom_site_fract_x
_atom_site_fract_y
_atom_site_fract_z
_atom_site_U_iso_or_equiv
_atom_site_adp_type
_atom_site_calc_flag
_atom_site_refinement_flags
_atom_site_occupancy
O O1 0.70302(4) 0.2416(2) 0.10352(16) 0.0223(2) Uani d . 1.00
O O2 0.72152(4) 0.8111(2) -0.04283(17) 0.0267(3) Uani d . 1.00
N N1 0.69303(5) 0.4406(2) 0.00038(17) 0.0179(3) Uani d . 1.00
C C1 0.64310(6) 0.4731(2) -0.0571(2) 0.0171(3) Uani d . 1.00
C C2 0.60908(6) 0.3149(2) -0.0036(2) 0.0206(3) Uani d . 1.00
C C3 0.56045(6) 0.3380(3) -0.0632(2) 0.0245(3) Uani d . 1.00
C C4 0.54540(6) 0.5166(3) -0.1743(2) 0.0243(3) Uani d . 1.00
C C5 0.57958(6) 0.6729(3) -0.2276(2) 0.0234(3) Uani d . 1.00
C C6 0.62841(6) 0.6523(2) -0.1709(2) 0.0211(3) Uani d . 1.00
C C7 0.72925(6) 0.6046(2) 0.0020(2) 0.0179(3) Uani d . 1.00
C C8 0.80907(5) 0.6742(2) 0.15485(19) 0.0155(3) Uani d . 1.00
C C9 0.77979(6) 0.5226(2) 0.0568(2) 0.0162(3) Uani d . 1.00
C C10 0.79874(6) 0.3050(2) 0.0010(2) 0.0168(3) Uani d . 1.00
C C11 0.84592(6) 0.2435(2) 0.04807(19) 0.0155(3) Uani d . 1.00
C C12 0.87658(6) 0.3946(2) 0.15196(19) 0.0148(3) Uani d . 1.00
C C13 0.92557(6) 0.3349(2) 0.2030(2) 0.0174(3) Uani d . 1.00
C C14 0.95426(6) 0.4847(2) 0.3033(2) 0.0195(3) Uani d . 1.00
C C15 0.93555(6) 0.7027(2) 0.3568(2) 0.0192(3) Uani d . 1.00
C C16 0.88868(6) 0.7662(2) 0.3081(2) 0.0169(3) Uani d . 1.00
C C17 0.85793(5) 0.6139(2) 0.20544(19) 0.0146(3) Uani d . 1.00
H H1 0.7050(10) 0.112(4) 0.027(3) 0.061(7) Uiso d . 1.00
H H2 0.6190 0.1920 0.0731 0.025 Uiso c R 1.00
H H3 0.5373 0.2295 -0.0271 0.029 Uiso c R 1.00
H H4 0.5121 0.5321 -0.2136 0.029 Uiso c R 1.00
H H5 0.5695 0.7958 -0.3039 0.028 Uiso c R 1.00
H H6 0.6516 0.7591 -0.2092 0.025 Uiso c R 1.00
H H7 0.7964 0.8212 0.1891 0.019 Uiso c R 1.00
H H8 0.7787 0.2022 -0.0690 0.020 Uiso c R 1.00
H H9 0.8583 0.0975 0.0106 0.019 Uiso c R 1.00
H H10 0.9386 0.1895 0.1672 0.021 Uiso c R 1.00
H H11 0.9869 0.4421 0.3372 0.023 Uiso c R 1.00
H H12 0.9557 0.8053 0.4268 0.023 Uiso c R 1.00
H H13 0.8766 0.9138 0.3435 0.020 Uiso c R 1.00

loop_
_atom_site_aniso_label
_atom_site_aniso_U_11
_atom_site_aniso_U_22
_atom_site_aniso_U_33
_atom_site_aniso_U_12
_atom_site_aniso_U_13
_atom_site_aniso_U_23
O1 0.0197(5) 0.0174(5) 0.0296(6) 0.0001(4) 0.0008(4) 0.0091(4)
O2 0.0214(6) 0.0145(5) 0.0432(8) 0.0005(4) -0.0023(5) 0.0046(5)
N1 0.0179(6) 0.0138(6) 0.0219(7) 0.0000(4) 0.0013(5) 0.0046(5)
C1 0.0176(7) 0.0156(7) 0.0183(8) 0.0024(5) 0.0023(5) -0.0030(5)
C2 0.0204(7) 0.0192(7) 0.0221(8) -0.0005(5) 0.0018(6) 0.0019(6)
C3 0.0197(8) 0.0279(8) 0.0258(9) -0.0059(6) 0.0024(6) -0.0004(6)
C4 0.0167(7) 0.0292(9) 0.0267(9) 0.0018(6) -0.0004(6) -0.0028(7)
C5 0.0223(8) 0.0223(8) 0.0251(9) 0.0034(6) -0.0015(6) 0.0022(6)
C6 0.0202(8) 0.0192(7) 0.0242(8) 0.0006(6) 0.0033(6) 0.0022(6)
C7 0.0189(7) 0.0148(7) 0.0201(8) 0.0004(5) 0.0019(6) -0.0006(5)
C8 0.0189(7) 0.0117(6) 0.0164(7) 0.0005(5) 0.0051(5) 0.0007(5)
C9 0.0175(7) 0.0144(7) 0.0172(7) -0.0002(5) 0.0044(5) 0.0029(5)
C10 0.0199(7) 0.0142(7) 0.0166(7) -0.0027(5) 0.0031(6) -0.0008(5)
C11 0.0201(7) 0.0121(6) 0.0149(7) -0.0001(5) 0.0051(5) -0.0002(5)
C12 0.0201(7) 0.0129(6) 0.0118(7) -0.0003(5) 0.0045(5) 0.0031(5)
C13 0.0198(7) 0.0158(7) 0.0169(7) 0.0013(5) 0.0033(6) 0.0018(5)
C14 0.0161(7) 0.0232(8) 0.0189(8) 0.0000(5) 0.0010(6) 0.0034(6)
C15 0.0235(8) 0.0193(7) 0.0148(7) -0.0054(5) 0.0012(6) -0.0002(6)
C16 0.0239(7) 0.0127(7) 0.0145(7) -0.0026(5) 0.0033(5) 0.0000(5)
C17 0.0188(7) 0.0131(6) 0.0122(7) -0.0010(5) 0.0039(5) 0.0019(5)

loop_
_atom_type_symbol
_atom_type_description
_atom_type_scat_dispersion_real
_atom_type_scat_dispersion_imag
_atom_type_scat_source
C C 0.003 0.002
;
International Tables for Crystallography
(1992, Vol. C, Tables 4.2.6.8 and 6.1.1.4)
;
H H 0.000 0.000
;
International Tables for Crystallography
(1992, Vol. C, Table 6.1.1.4)
;
N N 0.006 0.003
;
International Tables for Crystallography
(1992, Vol. C, Tables 4.2.6.8 and 6.1.1.4)
;
O O 0.011 0.006
;
International Tables for Crystallography
(1992, Vol. C, Tables 4.2.6.8 and 6.1.1.4)
;

loop_
_geom_angle_atom_site_label_1
_geom_angle_atom_site_label_2
_geom_angle_atom_site_label_3
_geom_angle
_geom_angle_publ_flag
O1 N1 C1 115.17(11) yes
O1 N1 C7 115.50(12) yes
C1 N1 C7 127.22(12) yes
N1 C1 C2 118.62(13) no
N1 C1 C6 121.30(14) no
C2 C1 C6 120.01(14) no
C1 C2 C3 119.51(14) no
C2 C3 C4 120.96(15) no
C3 C4 C5 119.13(15) no
C4 C5 C6 120.99(15) no
C1 C6 C5 119.38(15) no
O2 C7 N1 122.06(14) no
O2 C7 C9 120.62(14) no
N1 C7 C9 117.30(13) no
C9 C8 C17 120.79(13) no
C7 C9 C8 117.48(13) no
C7 C9 C10 122.24(13) no
C8 C9 C10 120.12(14) no
C9 C10 C11 120.01(13) no
C10 C11 C12 120.93(14) no
C11 C12 C13 122.08(13) no
C11 C12 C17 119.09(14) no
C13 C12 C17 118.82(13) no
C12 C13 C14 120.68(14) no
C13 C14 C15 120.38(14) no
C14 C15 C16 120.28(14) no
C15 C16 C17 120.68(13) no
C8 C17 C12 119.03(13) no
C8 C17 C16 121.81(13) no
C12 C17 C16 119.16(13) no
N1 O1 H1 104.5(17) no
C1 C2 H2 120.3 no
C3 C2 H2 120.2 no
C2 C3 H3 119.5 no
C4 C3 H3 119.5 no
C3 C4 H4 120.4 no
C5 C4 H4 120.4 no
C4 C5 H5 119.5 no
C6 C5 H5 119.5 no
C1 C6 H6 120.3 no
C5 C6 H6 120.3 no
C9 C8 H7 119.6 no
C17 C8 H7 119.6 no
C9 C10 H8 120.0 no
C11 C10 H8 120.0 no
C10 C11 H9 119.5 no
C12 C11 H9 119.5 no
C12 C13 H10 119.7 no
C14 C13 H10 119.7 no
C13 C14 H11 119.8 no
C15 C14 H11 119.8 no
C14 C15 H12 119.9 no
C16 C15 H12 119.9 no
C15 C16 H13 119.7 no
C17 C16 H13 119.7 no

loop_
_geom_bond_atom_site_label_1
_geom_bond_atom_site_label_2
_geom_bond_distance
_geom_bond_publ_flag
O1 N1 1.4063(17) yes
O2 C7 1.2320(19) yes
N1 C1 1.427(2) yes
N1 C7 1.362(2) yes
C1 C2 1.392(2) no
C1 C6 1.397(2) no
C2 C3 1.392(2) no
C3 C4 1.384(2) no
C4 C5 1.387(2) no
C5 C6 1.390(2) no
C7 C9 1.499(2) no
C8 C9 1.374(2) no
C8 C17 1.4163(19) no
C9 C10 1.422(2) no
C10 C11 1.369(2) no
C11 C12 1.418(2) no
C12 C13 1.420(2) no
C12 C17 1.420(2) no
C13 C14 1.369(2) no
C14 C15 1.415(2) no
C15 C16 1.367(2) no
C16 C17 1.419(2) no
O1 H1 0.96(2) no
C2 H2 0.950 no
C3 H3 0.950 no
C4 H4 0.950 no
C5 H5 0.950 no
C6 H6 0.950 no
C8 H7 0.950 no
C10 H8 0.950 no
C11 H9 0.950 no
C13 H10 0.950 no
C14 H11 0.950 no
C15 H12 0.950 no
C16 H13 0.950 no

loop_
_geom_contact_atom_site_label_1
_geom_contact_atom_site_label_2
_geom_contact_distance
_geom_contact_site_symmetry_2
_geom_contact_publ_flag
O1 O2 2.7637(16) 1_545 no
O1 N1 3.3787(18) 4_555 no
O1 C1 3.525(2) 4_555 no
O2 O1 2.7637(16) 1_565 no
O2 C8 3.5770(19) 4_564 no
O2 C10 3.5068(18) 1_565 no
N1 O1 3.3787(18) 4_554 no
C1 O1 3.525(2) 4_554 no
C8 O2 3.5770(19) 4_565 no
C8 C11 3.497(2) 1_565 no
C10 O2 3.5068(18) 1_545 no
C11 C8 3.497(2) 1_545 no
C11 C12 3.449(2) 4_554 no
C11 C16 3.542(2) 1_545 no
C11 C17 3.447(2) 4_554 no
C12 C11 3.449(2) 4_555 no
C12 C16 3.396(2) 4_564 no
C13 C16 3.491(2) 1_545 no
C16 C11 3.542(2) 1_565 no
C16 C12 3.396(2) 4_565 no
C16 C13 3.491(2) 1_565 no
C16 C17 3.437(2) 4_565 no
C17 C11 3.447(2) 4_555 no
C17 C16 3.437(2) 4_564 no
O1 H1 3.49(2) 4_555 no
O1 H6 3.554 4_555 no
O1 H6 3.548 4_565 no
O1 H7 3.526 1_545 no
O1 H8 3.222 4_555 no
O2 H1 1.85(2) 1_565 no
O2 H6 3.461 4_565 no
O2 H7 3.203 4_564 no
O2 H8 2.731 1_565 no
N1 H6 3.175 4_565 no
C1 H2 3.122 4_554 no
C1 H5 3.272 4_565 no
C1 H6 3.162 4_565 no
C2 H2 3.430 4_554 no
C2 H5 2.983 4_565 no
C2 H6 3.496 4_565 no
C3 H2 3.464 4_554 no
C3 H4 3.091 2_644 no
C3 H4 3.207 3_665 no
C3 H5 2.925 4_565 no
C4 H2 3.219 4_554 no
C4 H3 3.377 2_654 no
C4 H3 3.247 3_665 no
C4 H3 3.141 4_554 no
C4 H4 3.247 2_644 no
C4 H4 3.394 2_654 no
C4 H5 3.400 2_644 no
C4 H5 3.166 4_565 no
C5 H2 2.878 4_554 no
C5 H3 3.432 4_554 no
C5 H4 3.245 2_654 no
C5 H5 3.438 4_565 no
C6 H2 2.820 4_554 no
C6 H5 3.502 4_565 no
C7 H1 2.95(2) 1_565 no
C7 H6 3.385 4_565 no
C7 H7 3.279 4_564 no
C8 H8 3.538 1_565 no
C8 H8 3.232 4_555 no
C8 H9 3.028 1_565 no
C8 H9 3.411 4_555 no
C8 H13 3.286 4_564 no
C9 H7 3.149 4_564 no
C9 H8 3.260 4_555 no
C9 H13 3.322 4_564 no
C10 H7 3.121 1_545 no
C10 H7 3.267 4_564 no
C10 H8 3.542 4_555 no
C10 H13 3.037 4_564 no
C11 H7 3.017 1_545 no
C11 H13 3.070 1_545 no
C11 H13 2.719 4_564 no
C12 H9 2.965 4_555 no
C12 H12 3.408 4_564 no
C12 H13 3.116 1_545 no
C12 H13 2.699 4_564 no
C13 H9 3.243 4_555 no
C13 H11 3.317 2_745 no
C13 H12 3.544 1_545 no
C13 H12 3.536 2_745 no
C13 H12 3.169 4_564 no
C13 H13 3.003 1_545 no
C13 H13 3.384 4_564 no
C14 H9 3.288 4_555 no
C14 H10 3.168 2_755 no
C14 H10 3.145 4_555 no
C14 H11 3.300 2_755 no
C14 H11 3.206 3_766 no
C14 H12 3.384 2_745 no
C14 H12 3.548 3_766 no
C14 H12 3.246 4_564 no
C15 H9 3.070 4_555 no
C15 H10 3.142 1_565 no
C15 H10 3.503 2_755 no
C15 H10 3.325 4_555 no
C15 H11 3.072 2_755 no
C15 H11 3.215 3_766 no
C15 H12 3.542 4_564 no
C16 H9 3.087 1_565 no
C16 H9 2.792 4_555 no
C16 H10 3.026 1_565 no
C17 H8 3.458 4_555 no
C17 H9 3.143 1_565 no
C17 H9 2.721 4_555 no
C17 H13 2.997 4_564 no
H1 O1 3.49(2) 4_554 no
H1 O2 1.85(2) 1_545 no
H1 C7 2.95(2) 1_545 no
H1 H6 3.036 1_545 no
H1 H6 3.406 4_555 no
H1 H7 3.189 1_545 no
H2 C1 3.122 4_555 no
H2 C2 3.430 4_555 no
H2 C3 3.464 4_555 no
H2 C4 3.219 4_555 no
H2 C5 2.878 4_555 no
H2 C6 2.820 4_555 no
H2 H5 3.264 4_555 no
H2 H5 3.381 4_565 no
H2 H6 3.502 1_545 no
H2 H6 3.169 4_555 no
H3 C4 3.377 2_644 no
H3 C4 3.247 3_665 no
H3 C4 3.141 4_555 no
H3 C5 3.432 4_555 no
H3 H3 3.360 3_655 no
H3 H4 2.629 2_644 no
H3 H4 2.805 3_665 no
H3 H4 3.048 4_555 no
H3 H5 3.472 1_545 no
H3 H5 3.156 2_644 no
H3 H5 3.533 4_555 no
H3 H5 3.297 4_565 no
H4 C3 3.091 2_654 no
H4 C3 3.207 3_665 no
H4 C4 3.394 2_644 no
H4 C4 3.247 2_654 no
H4 C5 3.245 2_644 no
H4 H3 2.629 2_654 no
H4 H3 2.805 3_665 no
H4 H3 3.048 4_554 no
H4 H4 2.944 2_644 no
H4 H4 2.944 2_654 no
H4 H4 3.567 3_665 no
H4 H5 2.633 2_644 no
H5 C1 3.272 4_564 no
H5 C2 2.983 4_564 no
H5 C3 2.925 4_564 no
H5 C4 3.400 2_654 no
H5 C4 3.166 4_564 no
H5 C5 3.438 4_564 no
H5 C6 3.502 4_564 no
H5 H2 3.264 4_554 no
H5 H2 3.381 4_564 no
H5 H3 3.472 1_565 no
H5 H3 3.156 2_654 no
H5 H3 3.533 4_554 no
H5 H3 3.297 4_564 no
H5 H4 2.633 2_654 no
H6 O1 3.554 4_554 no
H6 O1 3.548 4_564 no
H6 O2 3.461 4_564 no
H6 N1 3.175 4_564 no
H6 C1 3.162 4_564 no
H6 C2 3.496 4_564 no
H6 C7 3.385 4_564 no
H6 H1 3.036 1_565 no
H6 H1 3.406 4_554 no
H6 H2 3.502 1_565 no
H6 H2 3.169 4_554 no
H7 O1 3.526 1_565 no
H7 O2 3.203 4_565 no
H7 C7 3.279 4_565 no
H7 C9 3.149 4_565 no
H7 C10 3.121 1_565 no
H7 C10 3.267 4_565 no
H7 C11 3.017 1_565 no
H7 H1 3.189 1_565 no
H7 H8 2.993 1_565 no
H7 H8 3.589 4_555 no
H7 H8 3.376 4_565 no
H7 H9 2.801 1_565 no
H8 O1 3.222 4_554 no
H8 O2 2.731 1_545 no
H8 C8 3.538 1_545 no
H8 C8 3.232 4_554 no
H8 C9 3.260 4_554 no
H8 C10 3.542 4_554 no
H8 C17 3.458 4_554 no
H8 H7 2.993 1_545 no
H8 H7 3.589 4_554 no
H8 H7 3.376 4_564 no
H8 H13 3.584 4_564 no
H9 C8 3.028 1_545 no
H9 C8 3.411 4_554 no
H9 C12 2.965 4_554 no
H9 C13 3.243 4_554 no
H9 C14 3.288 4_554 no
H9 C15 3.070 4_554 no
H9 C16 3.087 1_545 no
H9 C16 2.792 4_554 no
H9 C17 3.143 1_545 no
H9 C17 2.721 4_554 no
H9 H7 2.801 1_545 no
H9 H13 2.865 1_545 no
H9 H13 3.238 4_554 no
H9 H13 3.125 4_564 no
H10 C14 3.168 2_745 no
H10 C14 3.145 4_554 no
H10 C15 3.142 1_545 no
H10 C15 3.503 2_745 no
H10 C15 3.325 4_554 no
H10 C16 3.026 1_545 no
H10 H11 2.491 2_745 no
H10 H11 3.158 4_554 no
H10 H12 3.012 1_545 no
H10 H12 3.153 2_745 no
H10 H12 3.448 4_554 no
H10 H12 3.495 4_564 no
H10 H13 2.791 1_545 no
H11 C13 3.317 2_755 no
H11 C14 3.300 2_745 no
H11 C14 3.206 3_766 no
H11 C15 3.072 2_745 no
H11 C15 3.215 3_766 no
H11 H10 2.491 2_755 no
H11 H10 3.158 4_555 no
H11 H11 3.257 2_745 no
H11 H11 3.257 2_755 no
H11 H11 2.725 3_766 no
H11 H12 2.863 2_745 no
H11 H12 2.740 3_766 no
H12 C12 3.408 4_565 no
H12 C13 3.544 1_565 no
H12 C13 3.536 2_755 no
H12 C13 3.169 4_565 no
H12 C14 3.384 2_755 no
H12 C14 3.548 3_766 no
H12 C14 3.246 4_565 no
H12 C15 3.542 4_565 no
H12 H10 3.012 1_565 no
H12 H10 3.153 2_755 no
H12 H10 3.448 4_555 no
H12 H10 3.495 4_565 no
H12 H11 2.863 2_755 no
H12 H11 2.740 3_766 no
H12 H12 3.420 3_776 no
H13 C8 3.286 4_565 no
H13 C9 3.322 4_565 no
H13 C10 3.037 4_565 no
H13 C11 3.070 1_565 no
H13 C11 2.719 4_565 no
H13 C12 3.116 1_565 no
H13 C12 2.699 4_565 no
H13 C13 3.003 1_565 no
H13 C13 3.384 4_565 no
H13 C17 2.997 4_565 no
H13 H8 3.584 4_565 no
H13 H9 2.865 1_565 no
H13 H9 3.238 4_555 no
H13 H9 3.125 4_565 no
H13 H10 2.791 1_565 no

loop_
_geom_hbond_atom_site_label_D
_geom_hbond_atom_site_label_H
_geom_hbond_atom_site_label_A
_geom_hbond_site_symmetry_A
_geom_hbond_distance_DH
_geom_hbond_distance_HA
_geom_hbond_distance_DA
_geom_hbond_angle_DHA
_geom_hbond_publ_flag
O1 H1 O2 1_545 0.96(2) 1.85(2) 2.7637(16) 157(2) yes
C2 H2 Cg1 4_555 0.95 2.844 3.618(2) 139 yes
C5 H5 Cg1 4_564 0.95 2.906 3.690(2) 141 yes
C11 H9 Cg3 4_554 0.95 2.675 3.430(2) 137 yes
C16 H13 Cg2 4_565 0.95 2.674 3.394(2) 133 yes

loop_
_geom_torsion_atom_site_label_1
_geom_torsion_atom_site_label_2
_geom_torsion_atom_site_label_3
_geom_torsion_atom_site_label_4
_geom_torsion
_geom_torsion_publ_flag
O1 N1 C1 C2 2.1(2) no
O1 N1 C1 C6 -174.89(14) no
O1 N1 C7 O2 -159.62(14) yes
O1 N1 C7 C9 21.9(2) yes
C1 N1 C7 O2 2.9(2) yes
C1 N1 C7 C9 -175.50(14) yes
C7 N1 C1 C2 -160.51(15) no
C7 N1 C1 C6 22.5(2) no
N1 C1 C2 C3 -177.55(14) no
N1 C1 C6 C5 177.99(15) no
C2 C1 C6 C5 1.0(2) no
C6 C1 C2 C3 -0.5(2) no
C1 C2 C3 C4 -0.3(2) no
C2 C3 C4 C5 0.6(2) no
C3 C4 C5 C6 -0.1(2) no
C4 C5 C6 C1 -0.8(2) no
O2 C7 C9 C8 40.8(2) no
O2 C7 C9 C10 -134.64(17) no
N1 C7 C9 C8 -140.73(15) no
N1 C7 C9 C10 43.8(2) no
C9 C8 C17 C12 0.6(2) no
C9 C8 C17 C16 -179.30(15) no
C17 C8 C9 C7 -177.22(14) no
C17 C8 C9 C10 -1.7(2) no
C7 C9 C10 C11 176.81(15) no
C8 C9 C10 C11 1.5(2) no
C9 C10 C11 C12 -0.2(2) no
C10 C11 C12 C13 179.83(15) no
C10 C11 C12 C17 -0.8(2) no
C11 C12 C13 C14 179.96(12) no
C11 C12 C17 C8 0.6(2) no
C11 C12 C17 C16 -179.45(14) no
C13 C12 C17 C8 -179.99(12) no
C13 C12 C17 C16 -0.1(2) no
C17 C12 C13 C14 0.6(2) no
C12 C13 C14 C15 -0.4(2) no
C13 C14 C15 C16 -0.3(2) no
C14 C15 C16 C17 0.8(2) no
C15 C16 C17 C8 179.28(15) no
C15 C16 C17 C12 -0.6(2) no

loop_
_cod_related_entry_id
_cod_related_entry_database
_cod_related_entry_code
1 ChemSpider 161840
